data_2206089
loop_
_publ_author_name
'Elise J. C. de Vries'
'Clive L. Oliver'
'Gareth O. Lloyd'

_publ_section_title
;
 (4-Pyridylmethyl)aminium chloride
;
_journal_issue 6
_journal_name_full 'Acta Crystallographica Section E'
_journal_page_first o1577
_journal_page_last o1578
_journal_paper_doi 10.1107/S1600536805013255
_journal_volume 61
_journal_year 2005
_chemical_formula_iupac 'C6 H9 N2 + , Cl -'
_chemical_formula_moiety 'C6 H9 N2 + , Cl -'
_chemical_formula_sum 'C6 H9 Cl N2'
_chemical_formula_weight 144.60
_chemical_name_common '(4-pyridylmethyl)ammonium chloride'
_chemical_name_systematic
;
(4-Pyridylmethyl)aminium chloride
;
_space_group_IT_number 14
_symmetry_cell_setting monoclinic
_symmetry_space_group_name_Hall '-P 2ybc'
_symmetry_space_group_name_H-M 'P 1 21/c 1'
_atom_sites_solution_hydrogens mixed
_atom_sites_solution_primary direct
_atom_sites_solution_secondary difmap
_audit_creation_method SHELXL97
_cell_angle_alpha 90.00
_cell_angle_beta 103.049(2)
_cell_angle_gamma 90.00
_cell_formula_units_Z 4
_cell_length_a 7.8401(9)
_cell_length_b 12.5177(14)
_cell_length_c 7.6177(8)
_cell_measurement_reflns_used 4476
_cell_measurement_temperature 100(2)
_cell_measurement_theta_max 28.23
_cell_measurement_theta_min 2.67
_cell_volume 728.30(14)
_computing_cell_refinement 'SAINT (Bruker, 2002)'
_computing_data_collection 'SMART (Bruker, 2001)'
_computing_data_reduction SAINT
_computing_molecular_graphics 'X-SEED (Barbour, 2001)'
_computing_publication_material X-SEED
_computing_structure_refinement 'SHELXL97 (Sheldrick, 1997)'
_computing_structure_solution 'SHELXS97 (Sheldrick, 1997)'
_diffrn_ambient_temperature 100(2)
_diffrn_measured_fraction_theta_full 0.997
_diffrn_measured_fraction_theta_max 0.937
_diffrn_measurement_device_type 'Bruker APEX CCD area-detector'
_diffrn_measurement_method \w
_diffrn_radiation_monochromator graphite
_diffrn_radiation_source 'fine-focus sealed tube'
_diffrn_radiation_type MoK\a
_diffrn_radiation_wavelength 0.71073
_diffrn_reflns_av_R_equivalents 0.0219
_diffrn_reflns_av_sigmaI/netI 0.0287
_diffrn_reflns_limit_h_max 9
_diffrn_reflns_limit_h_min -9
_diffrn_reflns_limit_k_max 16
_diffrn_reflns_limit_k_min -16
_diffrn_reflns_limit_l_max 5
_diffrn_reflns_limit_l_min -9
_diffrn_reflns_number 4476
_diffrn_reflns_theta_full 27.00
_diffrn_reflns_theta_max 28.23
_diffrn_reflns_theta_min 2.67
_exptl_absorpt_coefficient_mu 0.435
_exptl_absorpt_correction_T_max 0.979
_exptl_absorpt_correction_T_min 0.899
_exptl_absorpt_correction_type multi-scan
_exptl_absorpt_process_details '(Blessing, 1995)'
_exptl_crystal_colour colourless
_exptl_crystal_density_diffrn 1.319
_exptl_crystal_density_method 'not measured'
_exptl_crystal_description plate
_exptl_crystal_F_000 304
_exptl_crystal_size_max 0.20
_exptl_crystal_size_mid 0.17
_exptl_crystal_size_min 0.05
_refine_diff_density_max 0.419
_refine_diff_density_min -0.177
_refine_ls_extinction_method none
_refine_ls_goodness_of_fit_ref 1.075
_refine_ls_hydrogen_treatment constr
_refine_ls_matrix_type full
_refine_ls_number_parameters 83
_refine_ls_number_reflns 1687
_refine_ls_number_restraints 0
_refine_ls_restrained_S_all 1.075
_refine_ls_R_factor_all 0.0402
_refine_ls_R_factor_gt 0.0356
_refine_ls_shift/su_max 0.000
_refine_ls_shift/su_mean 0.000
_refine_ls_structure_factor_coef Fsqd
_refine_ls_weighting_details 'calc w = 1/[\s^2^(Fo^2^)+(0.0452P)^2^+0.2493P] where P = (Fo^2^+2Fc^2^)/3'
_refine_ls_weighting_scheme calc
_refine_ls_wR_factor_gt 0.0870
_refine_ls_wR_factor_ref 0.0898
_reflns_number_gt 1523
_reflns_number_total 1687
_reflns_threshold_expression I>2\s(I)
_cod_data_source_file wk6048.cif
_cod_data_source_block I
_cod_depositor_comments
;
The following automatic conversions were performed:

'_atom_sites_solution_hydrogens' value 'geom and difmap' was changed
to 'mixed'.

Automatic conversion script
Id: cif_fix_values 6452 2018-10-05 10:23:21Z andrius 
;
_cod_original_sg_symbol_H-M 'P 21/c'
_cod_database_code 2206089
_cod_database_fobs_code 2206089

loop_
_symmetry_equiv_pos_as_xyz
'x, y, z'
'-x, y+1/2, -z+1/2'
'-x, -y, -z'
'x, -y-1/2, z-1/2'

loop_
_atom_site_label
_atom_site_fract_x
_atom_site_fract_y
_atom_site_fract_z
_atom_site_U_iso_or_equiv
_atom_site_adp_type
_atom_site_calc_flag
_atom_site_refinement_flags
_atom_site_occupancy
_atom_site_type_symbol
N1 1.17584(16) 0.11932(10) 0.30150(18) 0.0213(3) Uani d . 1 N
C2 1.07022(19) 0.03765(13) 0.2354(2) 0.0210(3) Uani d . 1 C
H2 1.1128 -0.0158 0.1678 0.025 Uiso calc R 1 H
C3 0.90136(18) 0.02778(12) 0.2614(2) 0.0192(3) Uani d . 1 C
H3 0.8299 -0.0308 0.2110 0.023 Uiso calc R 1 H
C4 0.83835(18) 0.10423(11) 0.36171(19) 0.0165(3) Uani d . 1 C
C5 0.94708(19) 0.18963(12) 0.4300(2) 0.0209(3) Uani d . 1 C
H5 0.9081 0.2439 0.4988 0.025 Uiso calc R 1 H
C6 1.11275(19) 0.19389(13) 0.3959(2) 0.0232(3) Uani d . 1 C
H6 1.1857 0.2528 0.4417 0.028 Uiso calc R 1 H
C7 0.65737(18) 0.09302(12) 0.3985(2) 0.0182(3) Uani d . 1 C
H7A 0.6297 0.0164 0.4084 0.022 Uiso calc R 1 H
H7B 0.6546 0.1280 0.5144 0.022 Uiso calc R 1 H
N8 0.52382(15) 0.14282(10) 0.25099(16) 0.0164(3) Uani d . 1 N
H8A 0.5373 0.2150 0.2551 0.025 Uiso calc R 1 H
H8B 0.4148 0.1258 0.2649 0.025 Uiso calc R 1 H
H8C 0.5377 0.1180 0.1428 0.025 Uiso calc R 1 H
Cl9 0.55948(5) 0.38254(3) 0.34913(5) 0.02158(14) Uani d . 1 Cl

loop_
_atom_site_aniso_label
_atom_site_aniso_U_11
_atom_site_aniso_U_22
_atom_site_aniso_U_33
_atom_site_aniso_U_12
_atom_site_aniso_U_13
_atom_site_aniso_U_23
N1 0.0134(6) 0.0286(7) 0.0222(7) 0.0017(5) 0.0044(5) 0.0040(5)
C2 0.0179(7) 0.0272(8) 0.0182(7) 0.0048(6) 0.0044(6) -0.0009(6)
C3 0.0166(7) 0.0216(7) 0.0191(8) -0.0004(6) 0.0036(6) -0.0018(6)
C4 0.0134(6) 0.0229(7) 0.0132(7) 0.0015(5) 0.0031(5) 0.0038(5)
C5 0.0174(7) 0.0219(7) 0.0233(8) 0.0010(6) 0.0043(6) -0.0024(6)
C6 0.0166(7) 0.0231(8) 0.0291(9) -0.0029(6) 0.0037(6) -0.0006(6)
C7 0.0142(7) 0.0244(7) 0.0166(7) -0.0003(5) 0.0047(5) 0.0020(6)
N8 0.0117(5) 0.0199(6) 0.0182(6) -0.0005(5) 0.0046(5) -0.0012(5)
Cl9 0.0291(2) 0.0186(2) 0.0191(2) 0.00100(14) 0.00992(15) 0.00041(13)

loop_
_atom_type_symbol
_atom_type_description
_atom_type_scat_dispersion_real
_atom_type_scat_dispersion_imag
_atom_type_scat_source
C C 0.0033 0.0016 'International Tables Vol C Tables 4.2.6.8 and 6.1.1.4'
H H 0.0000 0.0000 'International Tables Vol C Tables 4.2.6.8 and 6.1.1.4'
N N 0.0061 0.0033 'International Tables Vol C Tables 4.2.6.8 and 6.1.1.4'
Cl Cl 0.1484 0.1585 'International Tables Vol C Tables 4.2.6.8 and 6.1.1.4'

loop_
_geom_angle_atom_site_label_1
_geom_angle_atom_site_label_2
_geom_angle_atom_site_label_3
_geom_angle
C6 N1 C2 117.50(13)
N1 C2 C3 122.86(14)
N1 C2 H2 118.6
C3 C2 H2 118.6
C4 C3 C2 119.24(14)
C4 C3 H3 120.4
C2 C3 H3 120.4
C3 C4 C5 118.20(13)
C3 C4 C7 120.31(13)
C5 C4 C7 121.48(13)
C6 C5 C4 118.76(14)
C6 C5 H5 120.6
C4 C5 H5 120.6
N1 C6 C5 123.43(14)
N1 C6 H6 118.3
C5 C6 H6 118.3
N8 C7 C4 110.51(12)
N8 C7 H7A 109.5
C4 C7 H7A 109.5
N8 C7 H7B 109.5
C4 C7 H7B 109.5
H7A C7 H7B 108.1
C7 N8 H8A 109.5
C7 N8 H8B 109.5
H8A N8 H8B 109.5
C7 N8 H8C 109.5
H8A N8 H8C 109.5
H8B N8 H8C 109.5

loop_
_geom_bond_atom_site_label_1
_geom_bond_atom_site_label_2
_geom_bond_distance
N1 C6 1.339(2)
N1 C2 1.340(2)
C2 C3 1.388(2)
C2 H2 0.9500
C3 C4 1.383(2)
C3 H3 0.9500
C4 C5 1.393(2)
C4 C7 1.5136(19)
C5 C6 1.382(2)
C5 H5 0.9500
C6 H6 0.9500
C7 N8 1.4887(18)
C7 H7A 0.9900
C7 H7B 0.9900
N8 H8A 0.9100
N8 H8B 0.9100
N8 H8C 0.9100

loop_
_geom_hbond_atom_site_label_D
_geom_hbond_atom_site_label_H
_geom_hbond_atom_site_label_A
_geom_hbond_site_symmetry_A
_geom_hbond_distance_DH
_geom_hbond_distance_HA
_geom_hbond_distance_DA
_geom_hbond_angle_DHA
_geom_hbond_publ_flag
N8 H8A Cl9 1_555 0.91 2.21 3.0899(14) 163 y
N8 H8B N1 1_455 0.91 1.96 2.8551(18) 169 y
N8 H8C Cl9 4_565 0.91 2.28 3.1523(13) 160 y

loop_
_geom_torsion_atom_site_label_1
_geom_torsion_atom_site_label_2
_geom_torsion_atom_site_label_3
_geom_torsion_atom_site_label_4
_geom_torsion
C6 N1 C2 C3 -0.2(2)
N1 C2 C3 C4 -0.9(2)
C2 C3 C4 C5 1.2(2)
C2 C3 C4 C7 -177.53(13)
C3 C4 C5 C6 -0.4(2)
C7 C4 C5 C6 178.25(14)
C2 N1 C6 C5 1.0(2)
C4 C5 C6 N1 -0.7(2)
C3 C4 C7 N8 -88.16(16)
C5 C4 C7 N8 93.19(16)

loop_
_cod_related_entry_id
_cod_related_entry_database
_cod_related_entry_code
1 ChemSpider 10437179
